data_8106844
loop_
_publ_author_name
'Xing-Hong, Chang'

_publ_section_title
;
 Crystal structure of catena-poly-(diaqua-(\m
 2-1,2-bis(4-pyridyl)ethene-\k2 N:N&#x2032;)-(4-methylphthalato-\k2
 O,O&#x2032;)-cobalt(II)trihydrate, C21H26CoN2O9
;
_journal_issue 1
_journal_name_full 'Zeitschrift f\"ur Kristallographie - New Crystal Structures'
_journal_page_first 259
_journal_page_last 261
_journal_paper_doi 10.1515/ncrs-2015-0114
_journal_volume 231
_journal_year 2016
_chemical_formula_sum 'C21 H26 Co N2 O9'
_chemical_formula_weight 509.37
_space_group_IT_number 29
_space_group_name_Hall 'P 2c -2ac'
_space_group_name_H-M_alt 'P c a 21'
_symmetry_cell_setting orthorhombic
_symmetry_space_group_name_H-M 'P c a 21'
_atom_sites_solution_hydrogens geom
_atom_sites_solution_primary direct
_atom_sites_solution_secondary difmap
_cell_angle_alpha 90.00
_cell_angle_beta 90.00
_cell_angle_gamma 90.00
_cell_formula_units_Z 4
_cell_length_a 16.387(4)
_cell_length_b 12.389(3)
_cell_length_c 11.167(3)
_cell_measurement_reflns_used 828
_cell_measurement_temperature 296(2)
_cell_measurement_theta_max 16.26
_cell_measurement_theta_min 2.49
_cell_volume 2267.1(10)
_computing_cell_refinement 'Bruker SMART'
_computing_data_collection 'Bruker SMART'
_computing_data_reduction 'Bruker SAINT'
_computing_molecular_graphics 'Bruker SHELXTL'
_computing_publication_material 'Bruker SHELXTL'
_computing_structure_refinement 'SHELXL-97 (Sheldrick, 1997)'
_computing_structure_solution 'SHELXS-97 (Sheldrick, 1990)'
_diffrn_ambient_temperature 296(2)
_diffrn_measured_fraction_theta_full 0.999
_diffrn_measured_fraction_theta_max 0.999
_diffrn_measurement_device_type 'CCD area detector'
_diffrn_measurement_method '\f and \w scans'
_diffrn_radiation_monochromator graphite
_diffrn_radiation_source 'fine-focus sealed tube'
_diffrn_radiation_type MoK\a
_diffrn_radiation_wavelength 0.71073
_diffrn_reflns_av_R_equivalents 0.1295
_diffrn_reflns_av_sigmaI/netI 0.1999
_diffrn_reflns_limit_h_max 19
_diffrn_reflns_limit_h_min -15
_diffrn_reflns_limit_k_max 15
_diffrn_reflns_limit_k_min -14
_diffrn_reflns_limit_l_max 13
_diffrn_reflns_limit_l_min -13
_diffrn_reflns_number 12373
_diffrn_reflns_theta_full 25.50
_diffrn_reflns_theta_max 25.50
_diffrn_reflns_theta_min 2.49
_exptl_absorpt_coefficient_mu 0.812
_exptl_absorpt_correction_T_max 0.9605
_exptl_absorpt_correction_T_min 0.8046
_exptl_absorpt_correction_type none
_exptl_crystal_colour red
_exptl_crystal_density_diffrn 1.492
_exptl_crystal_density_method 'not measured'
_exptl_crystal_description block
_exptl_crystal_F_000 1060
_exptl_crystal_size_max 0.28
_exptl_crystal_size_mid 0.15
_exptl_crystal_size_min 0.05
_refine_diff_density_max 0.360
_refine_diff_density_min -0.285
_refine_diff_density_rms 0.061
_refine_ls_abs_structure_details 'Flack H D (1983), Acta Cryst. A39, 876-881'
_refine_ls_abs_structure_Flack -0.03(2)
_refine_ls_extinction_method none
_refine_ls_goodness_of_fit_ref 0.664
_refine_ls_hydrogen_treatment mixed
_refine_ls_matrix_type full
_refine_ls_number_parameters 299
_refine_ls_number_reflns 4144
_refine_ls_number_restraints 1
_refine_ls_restrained_S_all 0.664
_refine_ls_R_factor_all 0.1187
_refine_ls_R_factor_gt 0.0444
_refine_ls_shift/su_max 0.000
_refine_ls_shift/su_mean 0.000
_refine_ls_structure_factor_coef Fsqd
_refine_ls_weighting_details 'calc w=1/[\s^2^(Fo^2^)+(0.0000P)^2^+0.0000P] where P=(Fo^2^+2Fc^2^)/3'
_refine_ls_weighting_scheme calc
_refine_ls_wR_factor_gt 0.0666
_refine_ls_wR_factor_ref 0.0839
_reflns_number_gt 1913
_reflns_number_total 4144
_reflns_threshold_expression >2\s(I)
_cod_data_source_file suppl_ncrs-2015-0114_suppl.cif
_cod_data_source_block a
_cod_depositor_comments
;
The following automatic conversions were performed:

data item '_symmetry_cell_setting' value 'Orthorhombic' was changed
to 'orthorhombic' in accordance with the built-in table derived from
the CIF Core dictionary named 'cif_core.dic' version 2.4.5 last
updated on 2014-11-21.

Automatic conversion script
Id: cif_fix_values 8738 2021-04-28 16:35:53Z antanas 
;
_cod_original_sg_symbol_H-M Pca2(1)
_cod_database_code 8106844

loop_
_symmetry_equiv_pos_as_xyz
'x, y, z'
'-x, -y, z+1/2'
'x+1/2, -y, z'
'-x+1/2, y, z+1/2'

loop_
_atom_site_label
_atom_site_type_symbol
_atom_site_fract_x
_atom_site_fract_y
_atom_site_fract_z
_atom_site_U_iso_or_equiv
_atom_site_adp_type
_atom_site_occupancy
_atom_site_symmetry_multiplicity
_atom_site_calc_flag
_atom_site_refinement_flags
_atom_site_disorder_assembly
_atom_site_disorder_group
Co1 Co 0.20193(4) 0.81056(6) 1.06887(9) 0.02919(19) Uani 1 1 d . . .
N1 N 0.2063(3) 0.9706(4) 0.9936(4) 0.0330(14) Uani 1 1 d . . .
N2 N 0.2969(3) 1.6511(3) 0.6456(4) 0.0298(13) Uani 1 1 d . . .
O1 O 0.0788(2) 0.8365(3) 1.0819(5) 0.0463(12) Uani 1 1 d . . .
O2 O -0.0529(3) 0.8178(4) 1.1017(4) 0.0650(18) Uani 1 1 d . . .
O3 O 0.1843(3) 0.7506(3) 0.8970(3) 0.0349(12) Uani 1 1 d . . .
O4 O 0.0960(3) 0.7187(3) 0.7532(4) 0.0540(14) Uani 1 1 d . . .
O5 O 0.2213(2) 0.8728(3) 1.2392(3) 0.0457(13) Uani 1 1 d . . .
H1W H 0.1812 0.9080 1.2595 0.069 Uiso 1 1 d R . .
H2W H 0.2386 0.8342 1.2943 0.069 Uiso 1 1 d R . .
O6 O 0.33034(19) 0.7942(3) 1.0536(4) 0.0380(11) Uani 1 1 d . . .
H3W H 0.3494 0.8479 1.0211 0.057 Uiso 1 1 d R . .
H4W H 0.3575 0.7748 1.1124 0.057 Uiso 1 1 d R . .
O7 O 0.0726(3) 0.9608(4) 0.3014(5) 0.106(2) Uani 1 1 d . . .
H5W H 0.0695 0.9044 0.2574 0.158 Uiso 1 1 d R . .
H6W H 0.0527 0.9492 0.3710 0.158 Uiso 1 1 d R . .
O8 O 0.0567(3) 0.1680(4) 0.1949(5) 0.119(2) Uani 1 1 d . . .
H7W H 0.0220 0.1994 0.2364 0.179 Uiso 1 1 d R . .
H8W H 0.0766 0.1158 0.2312 0.179 Uiso 1 1 d R . .
O9 O 0.9580(3) 0.0464(3) 0.0399(4) 0.0711(17) Uani 1 1 d . . .
H9W H 0.9924 0.0861 0.0717 0.107 Uiso 1 1 d R . .
H10W H 0.9707 -0.0183 0.0469 0.107 Uiso 1 1 d R . .
C1 C 0.0202(4) 0.6682(5) 1.0299(5) 0.0332(17) Uani 1 1 d . . .
C2 C 0.0695(4) 0.6338(4) 0.9371(5) 0.0283(16) Uani 1 1 d . . .
C3 C 0.0736(4) 0.5256(5) 0.9090(5) 0.0395(18) Uani 1 1 d . . .
H3 H 0.1052 0.5044 0.8439 0.047 Uiso 1 1 calc R . .
C4 C 0.0328(4) 0.4474(5) 0.9735(6) 0.0363(18) Uani 1 1 d . . .
C5 C -0.0173(4) 0.4810(5) 1.0639(7) 0.0465(17) Uani 1 1 d . . .
H5A H -0.0464 0.4304 1.1083 0.056 Uiso 1 1 calc R . .
C6 C -0.0250(4) 0.5892(5) 1.0896(7) 0.044(2) Uani 1 1 d . . .
H6A H -0.0615 0.6105 1.1488 0.053 Uiso 1 1 calc R . .
C7 C 0.0139(4) 0.7815(4) 1.0738(8) 0.0318(14) Uani 1 1 d . . .
C8 C 0.1196(4) 0.7074(5) 0.8584(6) 0.0296(15) Uani 1 1 d . . .
C9 C 0.0408(4) 0.3277(5) 0.9438(6) 0.062(2) Uani 1 1 d . . .
H9A H 0.0529 0.3194 0.8602 0.092 Uiso 1 1 calc R . .
H9B H -0.0096 0.2915 0.9619 0.092 Uiso 1 1 calc R . .
H9C H 0.0840 0.2967 0.9905 0.092 Uiso 1 1 calc R . .
C10 C 0.2647(5) 1.0399(5) 1.0186(6) 0.047(2) Uani 1 1 d . . .
H10 H 0.3006 1.0220 1.0799 0.056 Uiso 1 1 calc R . .
C11 C 0.2768(4) 1.1376(5) 0.9606(6) 0.050(2) Uani 1 1 d . . .
H11 H 0.3181 1.1843 0.9846 0.060 Uiso 1 1 calc R . .
C12 C 0.2258(4) 1.1638(4) 0.8662(6) 0.0350(18) Uani 1 1 d . . .
C13 C 0.1631(4) 1.0948(5) 0.8429(6) 0.043(2) Uani 1 1 d . . .
H13 H 0.1249 1.1125 0.7844 0.052 Uiso 1 1 calc R . .
C14 C 0.1555(4) 1.0000(5) 0.9045(6) 0.0386(18) Uani 1 1 d . . .
H14 H 0.1133 0.9535 0.8839 0.046 Uiso 1 1 calc R . .
C15 C 0.2346(5) 1.2672(5) 0.7978(7) 0.044(2) Uani 1 1 d . . .
H15 H 0.1965 1.2799 0.7378 0.053 Uiso 1 1 calc R . .
C16 C 0.2896(4) 1.3406(5) 0.8134(6) 0.044(2) Uani 1 1 d . . .
H16 H 0.3305 1.3269 0.8690 0.053 Uiso 1 1 calc R . .
C17 C 0.2920(4) 1.4444(5) 0.7493(6) 0.0365(17) Uani 1 1 d . . .
C18 C 0.3412(4) 1.5253(5) 0.7950(6) 0.0411(19) Uani 1 1 d . . .
H18 H 0.3752 1.5113 0.8598 0.049 Uiso 1 1 calc R . .
C19 C 0.3395(4) 1.6275(5) 0.7437(6) 0.0399(18) Uani 1 1 d . . .
H19 H 0.3698 1.6822 0.7796 0.048 Uiso 1 1 calc R . .
C20 C 0.2528(4) 1.5718(5) 0.6013(5) 0.0372(19) Uani 1 1 d . . .
H20 H 0.2213 1.5873 0.5342 0.045 Uiso 1 1 calc R . .
C21 C 0.2490(4) 1.4683(5) 0.6451(6) 0.0429(18) Uani 1 1 d . . .
H21 H 0.2184 1.4157 0.6063 0.052 Uiso 1 1 calc R . .

loop_
_atom_site_aniso_label
_atom_site_aniso_U_11
_atom_site_aniso_U_22
_atom_site_aniso_U_33
_atom_site_aniso_U_23
_atom_site_aniso_U_13
_atom_site_aniso_U_12
Co1 0.0352(5) 0.0251(3) 0.0273(4) 0.0040(5) -0.0015(6) 0.0010(4)
N1 0.028(4) 0.031(3) 0.039(3) 0.006(3) -0.008(3) -0.006(3)
N2 0.034(4) 0.025(3) 0.031(3) 0.002(2) 0.000(3) -0.007(3)
O1 0.040(3) 0.032(2) 0.066(3) -0.003(3) 0.001(3) 0.003(2)
O2 0.029(3) 0.071(3) 0.094(5) -0.021(3) 0.018(3) 0.007(3)
O3 0.039(3) 0.041(3) 0.025(2) 0.005(2) 0.001(2) -0.016(2)
O4 0.061(4) 0.076(4) 0.025(3) 0.017(3) -0.004(3) -0.028(3)
O5 0.071(4) 0.040(3) 0.025(2) 0.006(2) -0.004(2) 0.008(2)
O6 0.036(2) 0.047(2) 0.031(3) 0.013(2) -0.002(3) -0.0020(19)
O7 0.109(5) 0.130(5) 0.077(4) -0.043(4) -0.007(4) 0.048(4)
O8 0.100(5) 0.122(5) 0.136(6) -0.007(5) -0.016(4) -0.005(4)
O9 0.091(4) 0.054(3) 0.068(4) -0.010(3) -0.017(3) 0.010(3)
C1 0.039(4) 0.035(4) 0.026(4) 0.003(3) -0.001(3) -0.004(3)
C2 0.031(4) 0.029(4) 0.025(4) 0.001(3) -0.003(3) -0.004(3)
C3 0.051(5) 0.037(4) 0.030(4) 0.000(3) -0.001(3) -0.011(4)
C4 0.043(5) 0.021(4) 0.045(4) 0.003(3) -0.008(4) -0.004(3)
C5 0.059(5) 0.039(4) 0.041(4) 0.013(5) 0.001(6) -0.021(3)
C6 0.027(4) 0.064(5) 0.041(5) 0.004(4) 0.002(4) -0.008(4)
C7 0.017(4) 0.048(4) 0.030(3) 0.007(5) 0.000(5) 0.003(3)
C8 0.024(4) 0.030(4) 0.035(4) 0.002(3) 0.003(3) -0.001(3)
C9 0.078(6) 0.040(5) 0.067(5) 0.017(4) 0.009(4) -0.004(4)
C10 0.045(5) 0.040(4) 0.055(5) 0.007(4) -0.015(4) -0.007(4)
C11 0.054(6) 0.028(4) 0.069(5) 0.011(4) -0.013(4) -0.006(4)
C12 0.032(5) 0.027(4) 0.046(4) 0.006(3) 0.007(3) 0.004(3)
C13 0.049(5) 0.031(4) 0.049(5) 0.014(4) -0.015(4) 0.001(4)
C14 0.042(5) 0.027(4) 0.047(5) 0.006(4) 0.000(4) 0.004(3)
C15 0.038(6) 0.033(4) 0.062(5) 0.011(4) 0.004(4) 0.008(4)
C16 0.046(5) 0.038(4) 0.049(4) 0.014(4) 0.001(4) -0.004(4)
C17 0.041(5) 0.027(4) 0.041(4) 0.008(3) 0.004(4) 0.011(4)
C18 0.036(5) 0.053(5) 0.034(4) 0.014(4) -0.008(3) -0.007(4)
C19 0.040(5) 0.033(4) 0.047(5) 0.010(4) -0.004(4) -0.003(4)
C20 0.045(5) 0.035(4) 0.032(5) 0.013(3) -0.004(3) -0.006(4)
C21 0.053(5) 0.030(4) 0.046(4) 0.003(3) -0.008(4) -0.010(4)

loop_
_atom_type_symbol
_atom_type_description
_atom_type_scat_dispersion_real
_atom_type_scat_dispersion_imag
_atom_type_scat_source
C C 0.0033 0.0016 'International Tables Vol C Tables 4.2.6.8 and 6.1.1.4'
H H 0.0000 0.0000 'International Tables Vol C Tables 4.2.6.8 and 6.1.1.4'
N N 0.0061 0.0033 'International Tables Vol C Tables 4.2.6.8 and 6.1.1.4'
O O 0.0106 0.0060 'International Tables Vol C Tables 4.2.6.8 and 6.1.1.4'
Co Co 0.3494 0.9721 'International Tables Vol C Tables 4.2.6.8 and 6.1.1.4'

loop_
_geom_angle_atom_site_label_1
_geom_angle_atom_site_label_2
_geom_angle_atom_site_label_3
_geom_angle
_geom_angle_site_symmetry_1
_geom_angle_site_symmetry_3
O1 Co1 O5 91.56(18) . .
O1 Co1 O3 89.12(19) . .
O5 Co1 O3 178.79(17) . .
O1 Co1 O6 176.42(15) . .
O5 Co1 O6 87.56(17) . .
O3 Co1 O6 91.70(18) . .
O1 Co1 N2 97.16(18) . 4_545
O5 Co1 N2 88.56(16) . 4_545
O3 Co1 N2 92.35(18) . 4_545
O6 Co1 N2 86.29(17) . 4_545
O1 Co1 N1 85.20(18) . .
O5 Co1 N1 90.59(17) . .
O3 Co1 N1 88.46(17) . .
O6 Co1 N1 91.34(18) . .
N2 Co1 N1 177.52(19) 4_545 .
C10 N1 C14 115.4(6) . .
C10 N1 Co1 122.9(4) . .
C14 N1 Co1 121.1(4) . .
C20 N2 C19 115.7(5) . .
C20 N2 Co1 122.7(4) . 4_564
C19 N2 Co1 121.6(4) . 4_564
C7 O1 Co1 137.5(4) . .
C8 O3 Co1 125.7(4) . .
Co1 O5 H1W 109.1 . .
Co1 O5 H2W 121.1 . .
H1W O5 H2W 112.1 . .
Co1 O6 H3W 109.6 . .
Co1 O6 H4W 119.8 . .
H3W O6 H4W 112.4 . .
H5W O7 H6W 111.3 . .
H7W O8 H8W 111.2 . .
H9W O9 H10W 111.2 . .
C2 C1 C6 116.9(6) . .
C2 C1 C7 125.3(6) . .
C6 C1 C7 117.7(6) . .
C3 C2 C1 120.0(6) . .
C3 C2 C8 115.3(5) . .
C1 C2 C8 124.7(5) . .
C2 C3 C4 122.7(6) . .
C2 C3 H3 118.7 . .
C4 C3 H3 118.7 . .
C5 C4 C3 117.6(6) . .
C5 C4 C9 120.6(6) . .
C3 C4 C9 121.8(6) . .
C4 C5 C6 120.4(6) . .
C4 C5 H5A 119.8 . .
C6 C5 H5A 119.8 . .
C5 C6 C1 122.2(7) . .
C5 C6 H6A 118.9 . .
C1 C6 H6A 118.9 . .
O2 C7 O1 122.3(6) . .
O2 C7 C1 119.5(6) . .
O1 C7 C1 118.2(5) . .
O4 C8 O3 122.4(6) . .
O4 C8 C2 116.6(6) . .
O3 C8 C2 120.9(6) . .
C4 C9 H9A 109.5 . .
C4 C9 H9B 109.5 . .
H9A C9 H9B 109.5 . .
C4 C9 H9C 109.5 . .
H9A C9 H9C 109.5 . .
H9B C9 H9C 109.5 . .
N1 C10 C11 125.1(7) . .
N1 C10 H10 117.4 . .
C11 C10 H10 117.4 . .
C12 C11 C10 118.3(6) . .
C12 C11 H11 120.9 . .
C10 C11 H11 120.9 . .
C13 C12 C11 117.0(6) . .
C13 C12 C15 120.7(6) . .
C11 C12 C15 122.1(6) . .
C12 C13 C14 120.7(6) . .
C12 C13 H13 119.6 . .
C14 C13 H13 119.6 . .
N1 C14 C13 123.2(6) . .
N1 C14 H14 118.4 . .
C13 C14 H14 118.4 . .
C16 C15 C12 126.9(6) . .
C16 C15 H15 116.6 . .
C12 C15 H15 116.6 . .
C15 C16 C17 124.7(6) . .
C15 C16 H16 117.7 . .
C17 C16 H16 117.7 . .
C18 C17 C21 116.7(6) . .
C18 C17 C16 118.0(6) . .
C21 C17 C16 125.3(6) . .
C17 C18 C19 119.7(6) . .
C17 C18 H18 120.1 . .
C19 C18 H18 120.1 . .
N2 C19 C18 123.3(6) . .
N2 C19 H19 118.4 . .
C18 C19 H19 118.4 . .
N2 C20 C21 126.0(6) . .
N2 C20 H20 117.0 . .
C21 C20 H20 117.0 . .
C20 C21 C17 118.2(6) . .
C20 C21 H21 120.9 . .
C17 C21 H21 120.9 . .

loop_
_geom_bond_atom_site_label_1
_geom_bond_atom_site_label_2
_geom_bond_distance
_geom_bond_site_symmetry_2
Co1 O1 2.048(4) .
Co1 O5 2.077(4) .
Co1 O3 2.079(4) .
Co1 O6 2.121(3) .
Co1 N2 2.154(5) 4_545
Co1 N1 2.154(5) .
N1 C10 1.315(7) .
N1 C14 1.348(7) .
N2 C20 1.316(7) .
N2 C19 1.332(7) .
N2 Co1 2.154(5) 4_564
O1 C7 1.266(6) .
O2 C7 1.225(6) .
O3 C8 1.263(7) .
O4 C8 1.245(7) .
O5 H1W 0.8200 .
O5 H2W 0.8288 .
O6 H3W 0.8200 .
O6 H4W 0.8287 .
O7 H5W 0.8561 .
O7 H6W 0.8547 .
O8 H7W 0.8304 .
O8 H8W 0.8304 .
O9 H9W 0.8281 .
O9 H10W 0.8318 .
C1 C2 1.381(7) .
C1 C6 1.396(7) .
C1 C7 1.491(8) .
C2 C3 1.379(7) .
C2 C8 1.510(8) .
C3 C4 1.380(7) .
C3 H3 0.9300 .
C4 C5 1.366(8) .
C4 C9 1.525(7) .
C5 C6 1.378(7) .
C5 H5A 0.9300 .
C6 H6A 0.9300 .
C9 H9A 0.9600 .
C9 H9B 0.9600 .
C9 H9C 0.9600 .
C10 C11 1.387(7) .
C10 H10 0.9300 .
C11 C12 1.383(7) .
C11 H11 0.9300 .
C12 C13 1.362(8) .
C12 C15 1.499(7) .
C13 C14 1.367(7) .
C13 H13 0.9300 .
C14 H14 0.9300 .
C15 C16 1.292(7) .
C15 H15 0.9300 .
C16 C17 1.473(7) .
C16 H16 0.9300 .
C17 C18 1.383(8) .
C17 C21 1.392(8) .
C18 C19 1.391(7) .
C18 H18 0.9300 .
C19 H19 0.9300 .
C20 C21 1.373(7) .
C20 H20 0.9300 .
C21 H21 0.9300 .

loop_
_geom_hbond_atom_site_label_D
_geom_hbond_atom_site_label_H
_geom_hbond_atom_site_label_A
_geom_hbond_distance_DH
_geom_hbond_distance_HA
_geom_hbond_distance_DA
_geom_hbond_angle_DHA
_geom_hbond_site_symmetry_A
O9 H10W O1 0.83 2.56 3.302(5) 150.0 1_644
O9 H10W O2 0.83 2.16 2.921(6) 152.9 1_644
O9 H9W O8 0.83 2.01 2.808(7) 162.1 1_655
O8 H8W O7 0.83 2.07 2.841(7) 153.3 1_545
O8 H7W O4 0.83 2.19 2.942(7) 150.4 2_564
O7 H6W O9 0.85 1.89 2.711(7) 159.2 2_665
O7 H5W O1 0.86 2.14 2.897(7) 147.5 1_554
O6 H4W O4 0.83 1.88 2.702(6) 170.8 4
O6 H3W O9 0.82 2.22 2.881(5) 137.9 3_466
O5 H2W O3 0.83 2.00 2.791(5) 160.3 4
O5 H1W O7 0.82 1.95 2.759(6) 166.9 1_556

loop_
_geom_torsion_atom_site_label_1
_geom_torsion_atom_site_label_2
_geom_torsion_atom_site_label_3
_geom_torsion_atom_site_label_4
_geom_torsion
_geom_torsion_site_symmetry_1
_geom_torsion_site_symmetry_2
_geom_torsion_site_symmetry_3
_geom_torsion_site_symmetry_4
O1 Co1 N1 C10 140.3(5) . . . .
O5 Co1 N1 C10 48.8(5) . . . .
O3 Co1 N1 C10 -130.5(5) . . . .
O6 Co1 N1 C10 -38.8(5) . . . .
N2 Co1 N1 C10 -21(5) 4_545 . . .
O1 Co1 N1 C14 -49.4(5) . . . .
O5 Co1 N1 C14 -140.9(5) . . . .
O3 Co1 N1 C14 39.8(5) . . . .
O6 Co1 N1 C14 131.5(5) . . . .
N2 Co1 N1 C14 149(5) 4_545 . . .
O5 Co1 O1 C7 -123.6(8) . . . .
O3 Co1 O1 C7 57.4(8) . . . .
O6 Co1 O1 C7 161(3) . . . .
N2 Co1 O1 C7 -34.8(9) 4_545 . . .
N1 Co1 O1 C7 146.0(8) . . . .
O1 Co1 O3 C8 -26.5(5) . . . .
O5 Co1 O3 C8 -151(8) . . . .
O6 Co1 O3 C8 157.0(5) . . . .
N2 Co1 O3 C8 70.6(5) 4_545 . . .
N1 Co1 O3 C8 -111.7(5) . . . .
C6 C1 C2 C3 -1.3(9) . . . .
C7 C1 C2 C3 176.3(6) . . . .
C6 C1 C2 C8 176.9(6) . . . .
C7 C1 C2 C8 -5.5(10) . . . .
C1 C2 C3 C4 -2.9(9) . . . .
C8 C2 C3 C4 178.7(6) . . . .
C2 C3 C4 C5 4.1(10) . . . .
C2 C3 C4 C9 -177.6(6) . . . .
C3 C4 C5 C6 -1.0(10) . . . .
C9 C4 C5 C6 -179.3(6) . . . .
C4 C5 C6 C1 -3.2(11) . . . .
C2 C1 C6 C5 4.4(10) . . . .
C7 C1 C6 C5 -173.4(6) . . . .
Co1 O1 C7 O2 170.3(5) . . . .
Co1 O1 C7 C1 -9.1(12) . . . .
C2 C1 C7 O2 139.8(7) . . . .
C6 C1 C7 O2 -42.6(10) . . . .
C2 C1 C7 O1 -40.8(10) . . . .
C6 C1 C7 O1 136.8(7) . . . .
Co1 O3 C8 O4 145.1(5) . . . .
Co1 O3 C8 C2 -38.4(8) . . . .
C3 C2 C8 O4 69.5(8) . . . .
C1 C2 C8 O4 -108.8(7) . . . .
C3 C2 C8 O3 -107.2(7) . . . .
C1 C2 C8 O3 74.5(8) . . . .
C14 N1 C10 C11 -0.2(10) . . . .
Co1 N1 C10 C11 170.6(5) . . . .
N1 C10 C11 C12 -2.4(11) . . . .
C10 C11 C12 C13 4.9(9) . . . .
C10 C11 C12 C15 -179.6(6) . . . .
C11 C12 C13 C14 -5.2(9) . . . .
C15 C12 C13 C14 179.3(6) . . . .
C10 N1 C14 C13 0.1(9) . . . .
Co1 N1 C14 C13 -170.8(5) . . . .
C12 C13 C14 N1 2.7(10) . . . .
C13 C12 C15 C16 177.8(7) . . . .
C11 C12 C15 C16 2.6(11) . . . .
C12 C15 C16 C17 -175.5(6) . . . .
C15 C16 C17 C18 164.2(7) . . . .
C15 C16 C17 C21 -16.2(11) . . . .
C21 C17 C18 C19 6.2(10) . . . .
C16 C17 C18 C19 -174.1(6) . . . .
C20 N2 C19 C18 2.6(9) . . . .
Co1 N2 C19 C18 -179.1(5) 4_564 . . .
C17 C18 C19 N2 -5.0(10) . . . .
C19 N2 C20 C21 -1.8(10) . . . .
Co1 N2 C20 C21 179.9(5) 4_564 . . .
N2 C20 C21 C17 3.4(10) . . . .
C18 C17 C21 C20 -5.4(9) . . . .
C16 C17 C21 C20 175.0(6) . . . .
